data_4345614
loop_
_publ_author_name
'Qiu, Jie'
'Dong, Sining'
'Szymanowski, Jennifer E. S.'
'Dobrowolska, Malgorzata'
'Burns, Peter C.'

_publ_section_title
;
 Uranyl-Peroxide Clusters Incorporating Iron Trimers and Bridging by
 Bisphosphonate- and Carboxylate-Containing Ligands.
;
_journal_issue 7
_journal_name_full 'Inorganic chemistry'
_journal_page_first 3738
_journal_page_last 3741
_journal_paper_doi 10.1021/acs.inorgchem.7b00389
_journal_volume 56
_journal_year 2017
_chemical_formula_moiety Li12(FeO)48(UO2)48(O2)48(PO4)16(C2P2O8)48(H2O)268
_chemical_formula_sum 'C96 Fe48 Li12 O956 P112 U48'
_chemical_formula_weight 34107.12
_chemical_name_common LiU24Fe24
_chemical_name_systematic 'U-Fe cluster'
_space_group_crystal_system cubic
_space_group_IT_number 225
_space_group_name_Hall '-F 4 2 3'
_space_group_name_H-M_alt 'F m -3 m'
_symmetry_space_group_name_Hall '-F 4 2 3'
_symmetry_space_group_name_H-M 'F m -3 m'
_atom_sites_solution_primary direct
_atom_sites_solution_secondary difmap
_audit_creation_method SHELXL-2014/7
_cell_angle_alpha 90
_cell_angle_beta 90
_cell_angle_gamma 90
_cell_formula_units_Z 2
_cell_length_a 41.196(5)
_cell_length_b 41.196(5)
_cell_length_c 41.196(5)
_cell_measurement_reflns_used 179379
_cell_measurement_temperature 100(2)
_cell_measurement_theta_max 25.265
_cell_measurement_theta_min 0.856
_cell_volume 69914(15)
_computing_cell_refinement APEX2
_computing_data_collection APEX2
_computing_data_reduction APEX2
_computing_molecular_graphics CrystalMaker
_computing_publication_material 'SHELXL-2014/7 (Sheldrick, 2014)'
_computing_structure_refinement 'SHELXL-2014/7 (Sheldrick, 2014)'
_computing_structure_solution 'SHELXL-2014/7 (Sheldrick, 2014)'
_diffrn_ambient_temperature 100(2)
_diffrn_detector_area_resol_mean 0
_diffrn_measured_fraction_theta_full 1.000
_diffrn_measured_fraction_theta_max 1.000
_diffrn_measurement_device_type 'Bruker APEX2 QUAZAR'
_diffrn_measurement_method Sphere
_diffrn_radiation_type MoK\a
_diffrn_radiation_wavelength 0.71073
_diffrn_reflns_av_R_equivalents 0.0912
_diffrn_reflns_av_unetI/netI 0.0183
_diffrn_reflns_Laue_measured_fraction_full 1.000
_diffrn_reflns_Laue_measured_fraction_max 1.000
_diffrn_reflns_limit_h_max 49
_diffrn_reflns_limit_h_min -49
_diffrn_reflns_limit_k_max 49
_diffrn_reflns_limit_k_min -49
_diffrn_reflns_limit_l_max 49
_diffrn_reflns_limit_l_min -49
_diffrn_reflns_number 179379
_diffrn_reflns_point_group_measured_fraction_full 1.000
_diffrn_reflns_point_group_measured_fraction_max 1.000
_diffrn_reflns_theta_full 25.242
_diffrn_reflns_theta_max 25.265
_diffrn_reflns_theta_min 0.856
_diffrn_source 'fine-focus sealed tube'
_exptl_absorpt_coefficient_mu 6.236
_exptl_absorpt_correction_T_max 0.392
_exptl_absorpt_correction_T_min 0.208
_exptl_absorpt_correction_type multi-scan
_exptl_absorpt_process_details SADABS
_exptl_crystal_colour yellow
_exptl_crystal_density_diffrn 1.620
_exptl_crystal_density_meas ?
_exptl_crystal_density_method 'not measured'
_exptl_crystal_description Cubic
_exptl_crystal_F_000 31208
_exptl_crystal_size_max 0.15
_exptl_crystal_size_mid 0.15
_exptl_crystal_size_min 0.15
_exptl_transmission_factor_max 0.392
_exptl_transmission_factor_min 0.408
_refine_diff_density_max 2.514
_refine_diff_density_min -1.280
_refine_diff_density_rms 0.294
_refine_ls_extinction_method none
_refine_ls_goodness_of_fit_ref 1.113
_refine_ls_matrix_type full
_refine_ls_number_parameters 93
_refine_ls_number_reflns 3125
_refine_ls_number_restraints 0
_refine_ls_restrained_S_all 1.113
_refine_ls_R_factor_all 0.1218
_refine_ls_R_factor_gt 0.0865
_refine_ls_shift/su_max 0.000
_refine_ls_shift/su_mean 0.000
_refine_ls_structure_factor_coef Fsqd
_refine_ls_weighting_details 'w=1/[\s^2^(Fo^2^)+(0.1462P)^2^+8839.6152P] where P=(Fo^2^+2Fc^2^)/3'
_refine_ls_weighting_scheme calc
_refine_ls_wR_factor_gt 0.2495
_refine_ls_wR_factor_ref 0.3012
_reflns_Friedel_coverage 0.000
_reflns_number_gt 2314
_reflns_number_total 3125
_reflns_threshold_expression 'I > 2\s(I)'
_cod_data_source_file ic7b00389_si_002.cif
_cod_data_source_block fm-3m
_cod_depositor_comments
;
The following automatic conversions were performed:

'_exptl_crystal_density_meas' value 'n/a' was changed to '?' - the
value is perceived as not measured.

Automatic conversion script
Id: cif_fix_values 4973 2017-02-22 13:04:09Z antanas 
;
_cod_original_cell_volume 69914(26)
_cod_database_code 4345614
_shelx_shelxl_version_number 2014/7
_shelx_space_group_comment
;
The symmetry employed for this shelxl refinement is uniquely defined
by the following loop, which should always be used as a source of
symmetry information in preference to the above space-group names.
They are only intended as comments.
;
_shelx_estimated_absorpt_t_min 0.208
_shelx_estimated_absorpt_t_max 0.392
_exptl_absorpt_special_details SADABS

loop_
_space_group_symop_operation_xyz
'x, y, z'
'-x, -y, z'
'-x, y, -z'
'x, -y, -z'
'z, x, y'
'z, -x, -y'
'-z, -x, y'
'-z, x, -y'
'y, z, x'
'-y, z, -x'
'y, -z, -x'
'-y, -z, x'
'y, x, -z'
'-y, -x, -z'
'y, -x, z'
'-y, x, z'
'x, z, -y'
'-x, z, y'
'-x, -z, -y'
'x, -z, y'
'z, y, -x'
'z, -y, x'
'-z, y, x'
'-z, -y, -x'
'x, y+1/2, z+1/2'
'-x, -y+1/2, z+1/2'
'-x, y+1/2, -z+1/2'
'x, -y+1/2, -z+1/2'
'z, x+1/2, y+1/2'
'z, -x+1/2, -y+1/2'
'-z, -x+1/2, y+1/2'
'-z, x+1/2, -y+1/2'
'y, z+1/2, x+1/2'
'-y, z+1/2, -x+1/2'
'y, -z+1/2, -x+1/2'
'-y, -z+1/2, x+1/2'
'y, x+1/2, -z+1/2'
'-y, -x+1/2, -z+1/2'
'y, -x+1/2, z+1/2'
'-y, x+1/2, z+1/2'
'x, z+1/2, -y+1/2'
'-x, z+1/2, y+1/2'
'-x, -z+1/2, -y+1/2'
'x, -z+1/2, y+1/2'
'z, y+1/2, -x+1/2'
'z, -y+1/2, x+1/2'
'-z, y+1/2, x+1/2'
'-z, -y+1/2, -x+1/2'
'x+1/2, y, z+1/2'
'-x+1/2, -y, z+1/2'
'-x+1/2, y, -z+1/2'
'x+1/2, -y, -z+1/2'
'z+1/2, x, y+1/2'
'z+1/2, -x, -y+1/2'
'-z+1/2, -x, y+1/2'
'-z+1/2, x, -y+1/2'
'y+1/2, z, x+1/2'
'-y+1/2, z, -x+1/2'
'y+1/2, -z, -x+1/2'
'-y+1/2, -z, x+1/2'
'y+1/2, x, -z+1/2'
'-y+1/2, -x, -z+1/2'
'y+1/2, -x, z+1/2'
'-y+1/2, x, z+1/2'
'x+1/2, z, -y+1/2'
'-x+1/2, z, y+1/2'
'-x+1/2, -z, -y+1/2'
'x+1/2, -z, y+1/2'
'z+1/2, y, -x+1/2'
'z+1/2, -y, x+1/2'
'-z+1/2, y, x+1/2'
'-z+1/2, -y, -x+1/2'
'x+1/2, y+1/2, z'
'-x+1/2, -y+1/2, z'
'-x+1/2, y+1/2, -z'
'x+1/2, -y+1/2, -z'
'z+1/2, x+1/2, y'
'z+1/2, -x+1/2, -y'
'-z+1/2, -x+1/2, y'
'-z+1/2, x+1/2, -y'
'y+1/2, z+1/2, x'
'-y+1/2, z+1/2, -x'
'y+1/2, -z+1/2, -x'
'-y+1/2, -z+1/2, x'
'y+1/2, x+1/2, -z'
'-y+1/2, -x+1/2, -z'
'y+1/2, -x+1/2, z'
'-y+1/2, x+1/2, z'
'x+1/2, z+1/2, -y'
'-x+1/2, z+1/2, y'
'-x+1/2, -z+1/2, -y'
'x+1/2, -z+1/2, y'
'z+1/2, y+1/2, -x'
'z+1/2, -y+1/2, x'
'-z+1/2, y+1/2, x'
'-z+1/2, -y+1/2, -x'
'-x, -y, -z'
'x, y, -z'
'x, -y, z'
'-x, y, z'
'-z, -x, -y'
'-z, x, y'
'z, x, -y'
'z, -x, y'
'-y, -z, -x'
'y, -z, x'
'-y, z, x'
'y, z, -x'
'-y, -x, z'
'y, x, z'
'-y, x, -z'
'y, -x, -z'
'-x, -z, y'
'x, -z, -y'
'x, z, y'
'-x, z, -y'
'-z, -y, x'
'-z, y, -x'
'z, -y, -x'
'z, y, x'
'-x, -y+1/2, -z+1/2'
'x, y+1/2, -z+1/2'
'x, -y+1/2, z+1/2'
'-x, y+1/2, z+1/2'
'-z, -x+1/2, -y+1/2'
'-z, x+1/2, y+1/2'
'z, x+1/2, -y+1/2'
'z, -x+1/2, y+1/2'
'-y, -z+1/2, -x+1/2'
'y, -z+1/2, x+1/2'
'-y, z+1/2, x+1/2'
'y, z+1/2, -x+1/2'
'-y, -x+1/2, z+1/2'
'y, x+1/2, z+1/2'
'-y, x+1/2, -z+1/2'
'y, -x+1/2, -z+1/2'
'-x, -z+1/2, y+1/2'
'x, -z+1/2, -y+1/2'
'x, z+1/2, y+1/2'
'-x, z+1/2, -y+1/2'
'-z, -y+1/2, x+1/2'
'-z, y+1/2, -x+1/2'
'z, -y+1/2, -x+1/2'
'z, y+1/2, x+1/2'
'-x+1/2, -y, -z+1/2'
'x+1/2, y, -z+1/2'
'x+1/2, -y, z+1/2'
'-x+1/2, y, z+1/2'
'-z+1/2, -x, -y+1/2'
'-z+1/2, x, y+1/2'
'z+1/2, x, -y+1/2'
'z+1/2, -x, y+1/2'
'-y+1/2, -z, -x+1/2'
'y+1/2, -z, x+1/2'
'-y+1/2, z, x+1/2'
'y+1/2, z, -x+1/2'
'-y+1/2, -x, z+1/2'
'y+1/2, x, z+1/2'
'-y+1/2, x, -z+1/2'
'y+1/2, -x, -z+1/2'
'-x+1/2, -z, y+1/2'
'x+1/2, -z, -y+1/2'
'x+1/2, z, y+1/2'
'-x+1/2, z, -y+1/2'
'-z+1/2, -y, x+1/2'
'-z+1/2, y, -x+1/2'
'z+1/2, -y, -x+1/2'
'z+1/2, y, x+1/2'
'-x+1/2, -y+1/2, -z'
'x+1/2, y+1/2, -z'
'x+1/2, -y+1/2, z'
'-x+1/2, y+1/2, z'
'-z+1/2, -x+1/2, -y'
'-z+1/2, x+1/2, y'
'z+1/2, x+1/2, -y'
'z+1/2, -x+1/2, y'
'-y+1/2, -z+1/2, -x'
'y+1/2, -z+1/2, x'
'-y+1/2, z+1/2, x'
'y+1/2, z+1/2, -x'
'-y+1/2, -x+1/2, z'
'y+1/2, x+1/2, z'
'-y+1/2, x+1/2, -z'
'y+1/2, -x+1/2, -z'
'-x+1/2, -z+1/2, y'
'x+1/2, -z+1/2, -y'
'x+1/2, z+1/2, y'
'-x+1/2, z+1/2, -y'
'-z+1/2, -y+1/2, x'
'-z+1/2, y+1/2, -x'
'z+1/2, -y+1/2, -x'
'z+1/2, y+1/2, x'

loop_
_atom_site_label
_atom_site_type_symbol
_atom_site_fract_x
_atom_site_fract_y
_atom_site_fract_z
_atom_site_U_iso_or_equiv
_atom_site_adp_type
_atom_site_occupancy
_atom_site_site_symmetry_order
_atom_site_calc_flag
_atom_site_refinement_flags_posn
_atom_site_refinement_flags_adp
_atom_site_refinement_flags_occupancy
U1 U 0.05041(2) 0.05041(2) 0.22412(2) 0.0487(4) Uani 1 2 d S T P
Fe1 Fe 0.13094(6) 0.13094(6) 0.30819(9) 0.0554(9) Uani 1 2 d S T P
P1 P 0.07842(11) 0.12973(11) 0.25193(13) 0.0588(11) Uani 1 1 d . . .
P2 P 0.11753(16) 0.11753(16) 0.38247(16) 0.059(3) Uani 1 6 d S T P
O1 O 0.0467(4) 0.0000 0.1985(4) 0.054(4) Uiso 1 2 d S . P
O2 O 0.0000 0.0778(4) 0.2149(4) 0.059(4) Uiso 1 2 d S . P
O3 O 0.0344(3) 0.0344(3) 0.2615(4) 0.053(4) Uiso 1 2 d S . P
O4 O 0.0535(3) 0.1020(3) 0.2492(3) 0.067(3) Uiso 1 1 d . . .
O5 O 0.0870(3) 0.1357(3) 0.2872(3) 0.066(3) Uiso 1 1 d . . .
O6 O 0.0678(4) 0.1607(4) 0.2354(4) 0.092(5) Uiso 1 1 d . . .
O7 O 0.1112(3) 0.1112(3) 0.3458(4) 0.064(4) Uiso 1 2 d S . P
O8 O 0.1497(3) 0.1497(3) 0.2658(4) 0.063(4) Uiso 1 2 d S . P
O9 O 0.1277(4) 0.1747(3) 0.3253(3) 0.052(4) Uiso 1 2 d S . P
O10 O 0.0958(6) 0.0958(6) 0.4042(6) 0.091(11) Uiso 1 6 d S . P
O11 O 0.0674(3) 0.0674(3) 0.1877(4) 0.067(4) Uiso 1 2 d S . P
O12 O 0.0465(7) 0.1656(5) 0.3344(5) 0.117(9) Uiso 1 2 d S . P
O13 O 0.0000 0.1151(7) 0.2854(7) 0.120(9) Uiso 1 2 d S . P
O14 O 0.0000 0.0000 0.3226(17) 0.14(2) Uiso 1 8 d S . P
O15 O 0.1544(5) 0.1544(5) 0.2114(6) 0.107(7) Uiso 1 2 d S . P
O16 O 0.1418(10) 0.1418(10) 0.1418(10) 0.16(2) Uiso 1 6 d S . P
O17 O 0.0676(6) 0.0676(6) 0.3234(8) 0.143(11) Uiso 1 2 d S . P
O18 O 0.0600(11) 0.0000 0.1340(11) 0.188(16) Uiso 1 2 d S . P
O19 O 0.0939(13) 0.2178(9) 0.2822(9) 0.104(14) Uiso 0.5 2 d S . P
O20 O 0.0826(11) 0.1720(8) 0.1720(8) 0.095(13) Uiso 0.5 2 d S . P
C1 C 0.1159(5) 0.1159(5) 0.2332(7) 0.068(7) Uiso 1 2 d S . P
C2 C 0.1420(5) 0.1420(5) 0.2382(7) 0.072(7) Uiso 1 2 d S . P
Li1 Li 0.0000 0.0000 0.278(2) 0.057(19) Uiso 1 8 d S . P

loop_
_atom_site_aniso_label
_atom_site_aniso_U_11
_atom_site_aniso_U_22
_atom_site_aniso_U_33
_atom_site_aniso_U_23
_atom_site_aniso_U_13
_atom_site_aniso_U_12
U1 0.0436(4) 0.0436(4) 0.0589(6) 0.0004(2) 0.0004(2) -0.0013(3)
Fe1 0.0545(12) 0.0545(12) 0.057(2) 0.0002(11) 0.0002(11) -0.0046(15)
P1 0.060(3) 0.047(2) 0.069(3) -0.001(2) -0.007(2) -0.0024(19)
P2 0.059(3) 0.059(3) 0.059(3) 0.007(3) 0.007(3) -0.007(3)

loop_
_atom_type_symbol
_atom_type_description
_atom_type_scat_dispersion_real
_atom_type_scat_dispersion_imag
_atom_type_scat_source
C C 0.0033 0.0016 'International Tables Vol C Tables 4.2.6.8 and 6.1.1.4'
O O 0.0106 0.0060 'International Tables Vol C Tables 4.2.6.8 and 6.1.1.4'
P P 0.1023 0.0942 'International Tables Vol C Tables 4.2.6.8 and 6.1.1.4'
Fe Fe 0.3463 0.8444 'International Tables Vol C Tables 4.2.6.8 and 6.1.1.4'
U U -9.6767 9.6646 'International Tables Vol C Tables 4.2.6.8 and 6.1.1.4'
Li Li -0.0003 0.0001 'International Tables Vol C Tables 4.2.6.8 and 6.1.1.4'

loop_
_geom_angle_atom_site_label_1
_geom_angle_atom_site_label_2
_geom_angle_atom_site_label_3
_geom_angle
_geom_angle_site_symmetry_1
_geom_angle_site_symmetry_3
O11 U1 O3 177.9(8) . .
O11 U1 O1 89.7(6) . .
O3 U1 O1 92.0(5) . .
O11 U1 O1 89.7(6) . 110
O3 U1 O1 92.0(5) . 110
O1 U1 O1 71.2(7) . 110
O11 U1 O4 89.6(6) . 110
O3 U1 O4 88.7(5) . 110
O1 U1 O4 107.8(5) . 110
O1 U1 O4 178.8(5) 110 110
O11 U1 O4 89.6(6) . .
O3 U1 O4 88.7(5) . .
O1 U1 O4 178.8(5) . .
O1 U1 O4 107.7(5) 110 .
O4 U1 O4 73.3(6) 110 .
O11 U1 O2 91.3(4) . 110
O3 U1 O2 89.4(4) . 110
O1 U1 O2 35.7(5) . 110
O1 U1 O2 106.9(5) 110 110
O4 U1 O2 72.1(5) 110 110
O4 U1 O2 145.3(5) . 110
O11 U1 O2 91.3(4) . .
O3 U1 O2 89.4(4) . .
O1 U1 O2 106.9(5) . .
O1 U1 O2 35.7(5) 110 .
O4 U1 O2 145.3(5) 110 .
O4 U1 O2 72.1(5) . .
O2 U1 O2 142.5(7) 110 .
O11 U1 Li1 160.6(12) . .
O3 U1 Li1 21.5(11) . .
O1 U1 Li1 74.7(9) . .
O1 U1 Li1 74.7(9) 110 .
O4 U1 Li1 105.8(9) 110 .
O4 U1 Li1 105.8(9) . .
O2 U1 Li1 82.7(5) 110 .
O2 U1 Li1 82.7(5) . .
O7 Fe1 O9 94.1(6) . 56
O7 Fe1 O9 94.1(6) . .
O9 Fe1 O9 89.7(9) 56 .
O7 Fe1 O5 90.4(5) . 110
O9 Fe1 O5 90.3(6) 56 110
O9 Fe1 O5 175.5(6) . 110
O7 Fe1 O5 90.4(5) . .
O9 Fe1 O5 175.5(6) 56 .
O9 Fe1 O5 90.3(6) . .
O5 Fe1 O5 89.3(7) 110 .
O7 Fe1 O8 175.5(7) . .
O9 Fe1 O8 89.1(6) 56 .
O9 Fe1 O8 89.1(6) . .
O5 Fe1 O8 86.4(5) 110 .
O5 Fe1 O8 86.4(5) . .
O6 P1 O5 111.4(8) . .
O6 P1 O4 113.5(9) . .
O5 P1 O4 110.2(8) . .
O6 P1 C1 108.6(10) . .
O5 P1 C1 105.1(10) . .
O4 P1 C1 107.5(10) . .
O10 P2 O7 111.5(7) . .
O10 P2 O7 111.5(7) . 56
O7 P2 O7 107.3(8) . 56
O10 P2 O7 111.5(7) . 35
O7 P2 O7 107.3(8) . 35
O7 P2 O7 107.3(8) 56 35
O2 O1 U1 74.4(5) 110 99
O2 O1 U1 74.4(5) 110 .
U1 O1 U1 125.7(7) 99 .
O1 O2 U1 69.9(5) 110 100
O1 O2 U1 69.9(5) 110 .
U1 O2 U1 120.4(7) 100 .
U1 O3 Li1 140(2) . .
P1 O4 U1 137.3(7) . .
P1 O5 Fe1 127.3(8) . .
P2 O7 Fe1 129.7(11) . .
C2 O8 Fe1 126.3(19) . .
Fe1 O9 Fe1 132.1(8) 35 .
C2 C1 P1 108.5(12) . 110
C2 C1 P1 108.5(12) . .
P1 C1 P1 110.6(15) 110 .
O8 C2 O15 125(3) . .
O8 C2 C1 119(3) . .
O15 C2 C1 115(3) . .
O14 Li1 O3 109(2) . 2
O14 Li1 O3 109(2) . 100
O3 Li1 O3 83.8(13) 2 100
O14 Li1 O3 109(2) . 99
O3 Li1 O3 83.8(13) 2 99
O3 Li1 O3 142(4) 100 99
O14 Li1 O3 109(2) . .
O3 Li1 O3 142(4) 2 .
O3 Li1 O3 83.8(13) 100 .
O3 Li1 O3 83.8(13) 99 .
O14 Li1 U1 127.2(10) . 2
O3 Li1 U1 18.1(12) 2 2
O3 Li1 U1 78.6(15) 100 2
O3 Li1 U1 78.6(15) 99 2
O3 Li1 U1 124(3) . 2
O14 Li1 U1 127.2(10) . 100
O3 Li1 U1 78.6(15) 2 100
O3 Li1 U1 18.1(12) 100 100
O3 Li1 U1 124(3) 99 100
O3 Li1 U1 78.6(15) . 100
U1 Li1 U1 68.5(11) 2 100
O14 Li1 U1 127.2(10) . 99
O3 Li1 U1 78.6(15) 2 99
O3 Li1 U1 124(3) 100 99
O3 Li1 U1 18.1(12) 99 99
O3 Li1 U1 78.6(15) . 99
U1 Li1 U1 68.5(11) 2 99
U1 Li1 U1 106(2) 100 99
O14 Li1 U1 127.2(10) . .
O3 Li1 U1 124(3) 2 .
O3 Li1 U1 78.6(15) 100 .
O3 Li1 U1 78.6(15) 99 .
O3 Li1 U1 18.1(12) . .
U1 Li1 U1 106(2) 2 .
U1 Li1 U1 68.5(11) 100 .
U1 Li1 U1 68.5(11) 99 .

loop_
_geom_bond_atom_site_label_1
_geom_bond_atom_site_label_2
_geom_bond_distance
_geom_bond_site_symmetry_2
U1 O11 1.799(18) .
U1 O3 1.799(15) .
U1 O1 2.334(7) .
U1 O1 2.334(7) 110
U1 O4 2.367(13) 110
U1 O4 2.367(13) .
U1 O2 2.393(8) 110
U1 O2 2.393(8) .
U1 Li1 3.69(5) .
Fe1 O7 1.930(18) .
Fe1 O9 1.940(7) 56
Fe1 O9 1.940(7) .
Fe1 O5 2.017(13) 110
Fe1 O5 2.017(13) .
Fe1 O8 2.060(17) .
P1 O6 1.512(17) .
P1 O5 1.513(14) .
P1 O4 1.538(13) .
P1 C1 1.818(16) .
P2 O10 1.55(4) .
P2 O7 1.555(18) .
P2 O7 1.555(18) 56
P2 O7 1.555(18) 35
O1 O2 1.45(2) 110
O1 U1 2.334(7) 99
O2 O1 1.45(2) 110
O2 U1 2.393(8) 100
O3 Li1 2.12(3) .
O8 C2 1.22(3) .
O9 Fe1 1.940(7) 35
O14 Li1 1.83(11) .
O15 C2 1.32(4) .
C1 C2 1.53(4) .
C1 P1 1.818(16) 110
Li1 O3 2.12(3) 2
Li1 O3 2.12(3) 100
Li1 O3 2.12(3) 99
Li1 U1 3.69(5) 2
Li1 U1 3.69(5) 100
Li1 U1 3.69(5) 99
